data_4001991
loop_
_publ_author_name
'Thompson, Corey M.'
'Tan, Xiaoyan'
'Kovnir, Kirill'
'Garlea, V. Ovidiu'
'Gippius, Andrei A.'
'Yaroslavtsev, Alexander A.'
'Menushenkov, Alexey P.'
'Chernikov, Roman V.'
'B\"uttgen, Norbert'
'Kr\"atschmer, Wolfgang'
'Zubavichus, Yan V.'
'Shatruk, Michael'

_publ_section_title
;
 Synthesis, Structures, and Magnetic Properties of Rare-Earth Cobalt
 Arsenides, RCo2As2(R = La, Ce, Pr, Nd)
;
_journal_issue 12
_journal_name_full 'Chemistry of Materials'
_journal_page_first 3825
_journal_paper_doi 10.1021/cm501522v
_journal_volume 26
_journal_year 2014
_chemical_formula_sum 'As2 Bi0.05 Ce0.95 Co1.83'
_chemical_formula_weight 401.54
_chemical_name_systematic
; 
 ? 
;
_space_group_IT_number 139
_symmetry_cell_setting tetragonal
_symmetry_space_group_name_Hall '-I 4 2'
_symmetry_space_group_name_H-M 'I 4/m m m'
_atom_sites_solution_hydrogens none
_atom_sites_solution_primary direct
_atom_sites_solution_secondary difmap
_audit_creation_method manual
_cell_angle_alpha 90.00
_cell_angle_beta 90.00
_cell_angle_gamma 90.00
_cell_formula_units_Z 2
_cell_length_a 4.03090(10)
_cell_length_b 4.03090(10)
_cell_length_c 10.2591(4)
_cell_measurement_temperature 293(2)
_cell_volume 166.691(9)
_computing_cell_refinement 'SMART V5.625 (Bruker, 2000)'
_computing_data_collection 'SMART V5.625 (Bruker, 2000)'
_computing_data_reduction 'SAINT V6.32 (Bruker, 2001)'
_computing_publication_material 'SHELXL-97 (Sheldrick, 1997)'
_computing_structure_refinement 'SHELXL-97 (Sheldrick, 1997)'
_computing_structure_solution 'SHELXS-97 (Sheldrick, 1990)'
_diffrn_ambient_temperature 293(2)
_diffrn_measured_fraction_theta_full 0.995
_diffrn_measured_fraction_theta_max 0.995
_diffrn_measurement_device_type 'Bruker APEX II CCD area-detector'
_diffrn_measurement_method 'profile data from \w scans'
_diffrn_radiation_monochromator graphite
_diffrn_radiation_source 'fine-focus sealed tube'
_diffrn_radiation_type MoK\a
_diffrn_radiation_wavelength 0.71073
_diffrn_reflns_av_R_equivalents 0.0183
_diffrn_reflns_av_sigmaI/netI 0.0133
_diffrn_reflns_limit_h_max 7
_diffrn_reflns_limit_h_min -7
_diffrn_reflns_limit_k_max 7
_diffrn_reflns_limit_k_min -7
_diffrn_reflns_limit_l_max 18
_diffrn_reflns_limit_l_min -12
_diffrn_reflns_number 1160
_diffrn_reflns_theta_full 40.00
_diffrn_reflns_theta_max 40.00
_diffrn_reflns_theta_min 3.97
_exptl_absorpt_coefficient_mu 43.833
_exptl_absorpt_correction_T_max 0.2179
_exptl_absorpt_correction_T_min 0.1493
_exptl_absorpt_correction_type analytical
_exptl_absorpt_process_details 'SADABS v2.03 (Bruker, 2003)'
_exptl_crystal_colour black
_exptl_crystal_density_diffrn 8.000
_exptl_crystal_density_method 'not measured'
_exptl_crystal_description plate
_exptl_crystal_F_000 350
_exptl_crystal_size_max 0.07
_exptl_crystal_size_mid 0.05
_exptl_crystal_size_min 0.05
_refine_diff_density_max 1.562
_refine_diff_density_min -1.739
_refine_diff_density_rms 0.318
_refine_ls_extinction_coef 0.0094(11)
_refine_ls_extinction_expression Fc^*^=kFc[1+0.001xFc^2^\l^3^/sin(2\q)]^-1/4^
_refine_ls_extinction_method SHELXL
_refine_ls_goodness_of_fit_ref 1.181
_refine_ls_hydrogen_treatment none
_refine_ls_matrix_type full
_refine_ls_number_parameters 12
_refine_ls_number_reflns 186
_refine_ls_number_restraints 0
_refine_ls_restrained_S_all 1.181
_refine_ls_R_factor_all 0.0197
_refine_ls_R_factor_gt 0.0179
_refine_ls_shift/su_max 0.000
_refine_ls_shift/su_mean 0.000
_refine_ls_structure_factor_coef Fsqd
_refine_ls_weighting_details 'calc w=1/[\s^2^(Fo^2^)+(0.0191P)^2^+0.9329P] where P=(Fo^2^+2Fc^2^)/3'
_refine_ls_weighting_scheme calc
_refine_ls_wR_factor_gt 0.0405
_refine_ls_wR_factor_ref 0.0410
_reflns_number_gt 175
_reflns_number_total 186
_reflns_threshold_expression >2sigma(I)
_cod_data_source_file cm501522v_si_003.cif
_cod_data_source_block
;
;
_cod_depositor_comments 'Adding full bibliography for 4001989--4001991.cif.'
_cod_original_sg_symbol_H-M I4/mmm
_cod_database_code 4001991

loop_
_symmetry_equiv_pos_as_xyz
'x, y, z'
'-x, -y, z'
'-y, x, z'
'y, -x, z'
'-x, y, -z'
'x, -y, -z'
'y, x, -z'
'-y, -x, -z'
'x+1/2, y+1/2, z+1/2'
'-x+1/2, -y+1/2, z+1/2'
'-y+1/2, x+1/2, z+1/2'
'y+1/2, -x+1/2, z+1/2'
'-x+1/2, y+1/2, -z+1/2'
'x+1/2, -y+1/2, -z+1/2'
'y+1/2, x+1/2, -z+1/2'
'-y+1/2, -x+1/2, -z+1/2'
'-x, -y, -z'
'x, y, -z'
'y, -x, -z'
'-y, x, -z'
'x, -y, z'
'-x, y, z'
'-y, -x, z'
'y, x, z'
'-x+1/2, -y+1/2, -z+1/2'
'x+1/2, y+1/2, -z+1/2'
'y+1/2, -x+1/2, -z+1/2'
'-y+1/2, x+1/2, -z+1/2'
'x+1/2, -y+1/2, z+1/2'
'-x+1/2, y+1/2, z+1/2'
'-y+1/2, -x+1/2, z+1/2'
'y+1/2, x+1/2, z+1/2'

loop_
_atom_site_label
_atom_site_type_symbol
_atom_site_fract_x
_atom_site_fract_y
_atom_site_fract_z
_atom_site_U_iso_or_equiv
_atom_site_adp_type
_atom_site_occupancy
_atom_site_symmetry_multiplicity
_atom_site_calc_flag
_atom_site_refinement_flags
Ce Ce 0.0000 0.0000 0.0000 0.0064(10) Uani 0.959(10) 16 d SP
Bi Bi 0.0000 0.0000 0.01(3) 0.0064(10) Uani 0.021(5) 8 d SP
Co Co 0.0000 0.5000 0.2500 0.0085(2) Uani 0.914(6) 8 d SP
As As 0.0000 0.0000 0.36533(7) 0.00983(19) Uani 1 8 d S

loop_
_atom_site_aniso_label
_atom_site_aniso_U_11
_atom_site_aniso_U_22
_atom_site_aniso_U_33
_atom_site_aniso_U_23
_atom_site_aniso_U_13
_atom_site_aniso_U_12
Ce 0.00597(13) 0.00597(13) 0.007(3) 0.000 0.000 0.000
Bi 0.00597(13) 0.00597(13) 0.007(3) 0.000 0.000 0.000
Co 0.0075(2) 0.0075(2) 0.0104(4) 0.000 0.000 0.000
As 0.00939(19) 0.00939(19) 0.0107(3) 0.000 0.000 0.000

loop_
_atom_type_symbol
_atom_type_description
_atom_type_scat_dispersion_real
_atom_type_scat_dispersion_imag
_atom_type_scat_source
Co Co 0.3494 0.9721 'International Tables Vol C Tables 4.2.6.8 and 6.1.1.4'
As As 0.0499 2.0058 'International Tables Vol C Tables 4.2.6.8 and 6.1.1.4'
Ce Ce -0.2486 2.6331 'International Tables Vol C Tables 4.2.6.8 and 6.1.1.4'
Bi Bi -4.1077 10.2566 'International Tables Vol C Tables 4.2.6.8 and 6.1.1.4'

loop_
_geom_angle_atom_site_label_1
_geom_angle_atom_site_label_2
_geom_angle_atom_site_label_3
_geom_angle
_geom_angle_site_symmetry_1
_geom_angle_site_symmetry_3
As Ce As 180.00(2) 25 9_444
As Ce As 128.28(2) 25 25_445
As Ce As 51.72(2) 9_444 25_445
As Ce As 51.72(2) 25 9_554
As Ce As 128.28(2) 9_444 9_554
As Ce As 180.0 25_445 9_554
As Ce As 79.032(9) 25 25_455
As Ce As 100.968(9) 9_444 25_455
As Ce As 79.032(9) 25_445 25_455
As Ce As 100.968(9) 9_554 25_455
As Ce As 79.032(9) 25 25_545
As Ce As 100.968(9) 9_444 25_545
As Ce As 79.032(9) 25_445 25_545
As Ce As 100.968(9) 9_554 25_545
As Ce As 128.28(2) 25_455 25_545
As Ce As 100.968(9) 25 9_454
As Ce As 79.032(9) 9_444 9_454
As Ce As 100.968(9) 25_445 9_454
As Ce As 79.032(9) 9_554 9_454
As Ce As 51.72(2) 25_455 9_454
As Ce As 180.0 25_545 9_454
As Ce As 100.968(9) 25 9_544
As Ce As 79.032(9) 9_444 9_544
As Ce As 100.968(9) 25_445 9_544
As Ce As 79.032(9) 9_554 9_544
As Ce As 180.0 25_455 9_544
As Ce As 51.72(2) 25_545 9_544
As Ce As 128.28(2) 9_454 9_544
As Ce Co 42.598(9) 25 .
As Ce Co 137.402(9) 9_444 .
As Ce Co 92.876(10) 25_445 .
As Ce Co 87.124(10) 9_554 .
As Ce Co 42.598(9) 25_455 .
As Ce Co 92.876(10) 25_545 .
As Ce Co 87.124(10) 9_454 .
As Ce Co 137.402(9) 9_544 .
As Ce Co 137.402(9) 25 17
As Ce Co 42.598(9) 9_444 17
As Ce Co 87.124(10) 25_445 17
As Ce Co 92.876(10) 9_554 17
As Ce Co 137.402(9) 25_455 17
As Ce Co 87.124(10) 25_545 17
As Ce Co 92.876(10) 9_454 17
As Ce Co 42.598(9) 9_544 17
Co Ce Co 180.0 . 17
As Ce Co 137.402(9) 25 9_444
As Ce Co 42.598(9) 9_444 9_444
As Ce Co 87.124(10) 25_445 9_444
As Ce Co 92.876(10) 9_554 9_444
As Ce Co 87.124(10) 25_455 9_444
As Ce Co 137.402(9) 25_545 9_444
As Ce Co 42.598(9) 9_454 9_444
As Ce Co 92.876(10) 9_544 9_444
Co Ce Co 128.187(1) . 9_444
Co Ce Co 51.813(1) 17 9_444
As Ce Co 42.598(9) 25 25
As Ce Co 137.402(9) 9_444 25
As Ce Co 92.876(10) 25_445 25
As Ce Co 87.124(10) 9_554 25
As Ce Co 92.876(10) 25_455 25
As Ce Co 42.598(9) 25_545 25
As Ce Co 137.402(9) 9_454 25
As Ce Co 87.124(10) 9_544 25
Co Ce Co 51.813(1) . 25
Co Ce Co 128.187(1) 17 25
Co Ce Co 180.0 9_444 25
As Bi As 132(9) 25 25_445
As Bi As 80(3) 25 25_455
As Bi As 80(3) 25_445 25_455
As Bi As 80(3) 25 25_545
As Bi As 80(3) 25_445 25_545
As Bi As 132(9) 25_455 25_545
As Bi Co 44(2) 25 .
As Bi Co 95(6) 25_445 .
As Bi Co 44(2) 25_455 .
As Bi Co 95(6) 25_545 .
As Bi Co 44(2) 25 25
As Bi Co 95(6) 25_445 25
As Bi Co 95(6) 25_455 25
As Bi Co 44(2) 25_545 25
Co Bi Co 53(4) . 25
As Bi Co 95(6) 25 25_455
As Bi Co 44(2) 25_445 25_455
As Bi Co 44(2) 25_455 25_455
As Bi Co 95(6) 25_545 25_455
Co Bi Co 53(4) . 25_455
Co Bi Co 79(6) 25 25_455
As Bi Co 95(6) 25 1_545
As Bi Co 44(2) 25_445 1_545
As Bi Co 95(6) 25_455 1_545
As Bi Co 44(2) 25_545 1_545
Co Bi Co 79(6) . 1_545
Co Bi Co 53(4) 25 1_545
Co Bi Co 53(4) 25_455 1_545
As Bi As 177(9) 25 9_444
As Bi As 51.7(3) 25_445 9_444
As Bi As 100.9(4) 25_455 9_444
As Bi As 100.9(4) 25_545 9_444
Co Bi As 139(4) . 9_444
Co Bi As 139(4) 25 9_444
Co Bi As 87.7(14) 25_455 9_444
Co Bi As 87.7(14) 1_545 9_444
As Bi As 51.7(3) 25 9_554
As Bi As 177(9) 25_445 9_554
As Bi As 100.9(4) 25_455 9_554
As Bi As 100.9(4) 25_545 9_554
Co Bi As 87.7(14) . 9_554
Co Bi As 87.7(14) 25 9_554
Co Bi As 139(4) 25_455 9_554
Co Bi As 139(4) 1_545 9_554
As Bi As 125(9) 9_444 9_554
As Bi As 100.9(4) 25 9_544
As Bi As 100.9(4) 25_445 9_544
As Bi As 177(9) 25_455 9_544
As Bi As 51.7(3) 25_545 9_544
Co Bi As 139(4) . 9_544
Co Bi As 87.7(14) 25 9_544
Co Bi As 139(4) 25_455 9_544
Co Bi As 87.7(14) 1_545 9_544
As Bi As 78(4) 9_444 9_544
As Bi As 78(4) 9_554 9_544
As Bi As 100.9(4) 25 9_454
As Bi As 100.9(4) 25_445 9_454
As Bi As 51.7(3) 25_455 9_454
As Bi As 177(9) 25_545 9_454
Co Bi As 87.7(14) . 9_454
Co Bi As 139(4) 25 9_454
Co Bi As 87.7(14) 25_455 9_454
Co Bi As 139(4) 1_545 9_454
As Bi As 78(4) 9_444 9_454
As Bi As 78(4) 9_554 9_454
As Bi As 125(9) 9_544 9_454
As Co As 104.850(13) 25_455 1_565
As Co As 119.17(3) 25_455 25
As Co As 104.850(13) 1_565 25
As Co As 104.850(13) 25_455 .
As Co As 119.17(3) 1_565 .
As Co As 104.850(13) 25 .
As Co Co 127.575(7) 25_455 25_565
As Co Co 52.425(7) 1_565 25_565
As Co Co 52.425(7) 25 25_565
As Co Co 127.575(7) . 25_565
As Co Co 52.425(7) 25_455 25_455
As Co Co 127.575(7) 1_565 25_455
As Co Co 127.575(7) 25 25_455
As Co Co 52.425(7) . 25_455
Co Co Co 180.0 25_565 25_455
As Co Co 52.425(7) 25_455 25_465
As Co Co 52.425(7) 1_565 25_465
As Co Co 127.575(7) 25 25_465
As Co Co 127.575(7) . 25_465
Co Co Co 90.0 25_565 25_465
Co Co Co 90.0 25_455 25_465
As Co Co 127.575(7) 25_455 25
As Co Co 127.575(7) 1_565 25
As Co Co 52.425(7) 25 25
As Co Co 52.425(7) . 25
Co Co Co 90.0 25_565 25
Co Co Co 90.0 25_455 25
Co Co Co 180.0 25_465 25
As Co Bi 160(3) 25_455 25
As Co Bi 66.9(11) 1_565 25
As Co Bi 81(3) 25 25
As Co Bi 66.9(11) . 25
Co Co Bi 63.4(19) 25_565 25
Co Co Bi 116.6(19) 25_455 25
Co Co Bi 116.6(19) 25_465 25
Co Co Bi 63.4(19) 25 25
As Co Bi 66.9(11) 25_455 1_565
As Co Bi 81(3) 1_565 1_565
As Co Bi 66.9(11) 25 1_565
As Co Bi 160(3) . 1_565
Co Co Bi 63.4(19) 25_565 1_565
Co Co Bi 116.6(19) 25_455 1_565
Co Co Bi 63.4(19) 25_465 1_565
Co Co Bi 116.6(19) 25 1_565
Bi Co Bi 127(4) 25 1_565
As Co Bi 81(3) 25_455 25_455
As Co Bi 66.9(11) 1_565 25_455
As Co Bi 160(3) 25 25_455
As Co Bi 66.9(11) . 25_455
Co Co Bi 116.6(19) 25_565 25_455
Co Co Bi 63.4(19) 25_455 25_455
Co Co Bi 63.4(19) 25_465 25_455
Co Co Bi 116.6(19) 25 25_455
Bi Co Bi 79(6) 25 25_455
Bi Co Bi 127(4) 1_565 25_455
As Co Bi 66.9(11) 25_455 .
As Co Bi 160(3) 1_565 .
As Co Bi 66.9(11) 25 .
As Co Bi 81(3) . .
Co Co Bi 116.6(19) 25_565 .
Co Co Bi 63.4(19) 25_455 .
Co Co Bi 116.6(19) 25_465 .
Co Co Bi 63.4(19) 25 .
Bi Co Bi 127(4) 25 .
Bi Co Bi 79(6) 1_565 .
Bi Co Bi 127(4) 25_455 .
Co As Co 75.150(13) 25_455 1_545
Co As Co 119.17(3) 25_455 25
Co As Co 75.150(13) 1_545 25
Co As Co 75.150(13) 25_455 .
Co As Co 119.17(3) 1_545 .
Co As Co 75.150(13) 25 .
Co As As 120.414(14) 25_455 17_556
Co As As 120.414(14) 1_545 17_556
Co As As 120.414(15) 25 17_556
Co As As 120.414(15) . 17_556
Co As Bi 139.8(15) 25_455 25
Co As Bi 139.8(15) 1_545 25
Co As Bi 70(3) 25 25
Co As Bi 70(3) . 25
As As Bi 66(5) 17_556 25
Co As Bi 70(3) 25_455 25_445
Co As Bi 70(3) 1_545 25_445
Co As Bi 139.8(15) 25 25_445
Co As Bi 139.8(15) . 25_445
As As Bi 66(5) 17_556 25_445
Bi As Bi 132(9) 25 25_445
Co As Bi 70(3) 25_455 25_455
Co As Bi 139.8(15) 1_545 25_455
Co As Bi 139.8(15) 25 25_455
Co As Bi 70(3) . 25_455
As As Bi 66(5) 17_556 25_455
Bi As Bi 80(3) 25 25_455
Bi As Bi 80(3) 25_445 25_455
Co As Bi 139.8(15) 25_455 25_545
Co As Bi 70(3) 1_545 25_545
Co As Bi 70(3) 25 25_545
Co As Bi 139.8(15) . 25_545
As As Bi 66(5) 17_556 25_545
Bi As Bi 80(3) 25 25_545
Bi As Bi 80(3) 25_445 25_545
Bi As Bi 132(9) 25_455 25_545
Co As Ce 140.314(2) 25_455 9
Co As Ce 140.314(2) 1_545 9
Co As Ce 70.858(3) 25 9
Co As Ce 70.858(3) . 9
As As Ce 64.139(11) 17_556 9
Bi As Ce 2(5) 25 9
Bi As Ce 130(5) 25_445 9
Bi As Ce 79.7(19) 25_455 9
Bi As Ce 79.7(19) 25_545 9
Co As Ce 70.858(3) 25_455 9_445
Co As Ce 70.858(3) 1_545 9_445
Co As Ce 140.314(2) 25 9_445
Co As Ce 140.314(2) . 9_445
As As Ce 64.139(11) 17_556 9_445
Bi As Ce 130(5) 25 9_445
Bi As Ce 2(5) 25_445 9_445
Bi As Ce 79.7(19) 25_455 9_445
Bi As Ce 79.7(19) 25_545 9_445
Ce As Ce 128.28(2) 9 9_445
Co As Ce 140.314(2) 25_455 9_545
Co As Ce 70.858(3) 1_545 9_545
Co As Ce 70.858(3) 25 9_545
Co As Ce 140.314(2) . 9_545
As As Ce 64.139(11) 17_556 9_545
Bi As Ce 79.7(19) 25 9_545
Bi As Ce 79.7(18) 25_445 9_545
Bi As Ce 130(5) 25_455 9_545
Bi As Ce 2(5) 25_545 9_545
Ce As Ce 79.032(9) 9 9_545
Ce As Ce 79.032(9) 9_445 9_545

loop_
_geom_bond_atom_site_label_1
_geom_bond_atom_site_label_2
_geom_bond_distance
_geom_bond_site_symmetry_2
Ce As 3.1675(3) 25
Ce As 3.1675(3) 9_444
Ce As 3.1675(3) 25_445
Ce As 3.1675(3) 9_554
Ce As 3.1675(3) 25_455
Ce As 3.1675(3) 25_545
Ce As 3.1675(3) 9_454
Ce As 3.1675(3) 9_544
Ce Co 3.2619 .
Ce Co 3.2619 17
Ce Co 3.2619 9_444
Ce Co 3.2619 25
Bi As 3.12(11) 25
Bi As 3.12(11) 25_445
Bi As 3.12(11) 25_455
Bi As 3.12(11) 25_545
Bi Co 3.2(2) .
Bi Co 3.2(2) 25
Bi Co 3.2(2) 25_455
Bi Co 3.2(2) 1_545
Bi As 3.21(13) 9_444
Bi As 3.21(13) 9_554
Bi As 3.21(13) 9_544
Bi As 3.21(13) 9_454
Co As 2.3371(4) 25_455
Co As 2.3371(4) 1_565
Co As 2.3371(4) 25
Co As 2.3371(3) .
Co Co 2.8503 25_565
Co Co 2.8503 25_455
Co Co 2.8503 25_465
Co Co 2.8503 25
Co Bi 3.2(2) 25
Co Bi 3.2(2) 1_565
Co Bi 3.2(2) 25_455
As Co 2.3371(3) 25_455
As Co 2.3371(3) 1_545
As Co 2.3371(3) 25
As As 2.7633(14) 17_556
As Bi 3.12(11) 25
As Bi 3.12(11) 25_445
As Bi 3.12(11) 25_455
As Bi 3.12(11) 25_545
As Ce 3.1675(3) 9
As Ce 3.1675(3) 9_445
As Ce 3.1675(3) 9_545
